data_2022082
loop_
_publ_author_name
'Jha, Kunal Kumar'
'Gruza, Barbara'
'Kumar, Prashant'
'Chodkiewicz, Michal Leszek'
'Dominiak, Paulina Maria'

_publ_section_title
;
 TAAM: a reliable and user friendly tool for hydrogen-atom location using
 routine X-ray diffraction data
;
_journal_issue 3
_journal_name_full 'Acta Crystallographica Section B Structural Science, Crystal Engineering and Materials'
_journal_paper_doi 10.1107/S2052520620002917
_journal_volume 76
_journal_year 2020
_chemical_absolute_configuration unk
_chemical_formula_moiety 'C15 H21 N3 O5, C2 H6 O'
_chemical_formula_sum 'C17 H27 N3 O6'
_chemical_formula_weight 369.42
_space_group_crystal_system monoclinic
_space_group_IT_number 4
_space_group_name_Hall 'P 2yb'
_space_group_name_H-M_alt 'P 1 21 1'
_symmetry_Int_Tables_number 4
_audit_creation_date 2019-09-26
_audit_creation_method
;
Olex2 1.2
(compiled 2018.05.29 svn.r3508 for OlexSys, GUI svn.r5506)
;
_cell_angle_alpha 90
_cell_angle_beta 94.56(3)
_cell_angle_gamma 90
_cell_formula_units_Z 2
_cell_length_a 8.845(2)
_cell_length_b 9.057(2)
_cell_length_c 12.364(3)
_cell_measurement_temperature 20(2)
_cell_volume 987.3(4)
_computing_molecular_graphics 'Olex2 (Dolomanov et al., 2009)'
_computing_publication_material 'Olex2 (Dolomanov et al., 2009)'
_computing_structure_refinement 'olex2.refine (Bourhis et al., 2015)'
_diffrn_ambient_temperature 20(2)
_diffrn_measured_fraction_theta_full 0.9998
_diffrn_measured_fraction_theta_max 0.9998
_diffrn_measurement_device_type 'four circle Huber diffractometer'
_diffrn_radiation_type MoK\a
_diffrn_radiation_wavelength 0.71073
_diffrn_reflns_av_R_equivalents 0.0000
_diffrn_reflns_av_unetI/netI 0.0159
_diffrn_reflns_limit_h_max 14
_diffrn_reflns_limit_h_min -14
_diffrn_reflns_limit_k_max 15
_diffrn_reflns_limit_k_min 0
_diffrn_reflns_limit_l_max 20
_diffrn_reflns_limit_l_min 0
_diffrn_reflns_number 5258
_diffrn_reflns_theta_full 36.9991
_diffrn_reflns_theta_max 37.00
_diffrn_reflns_theta_min 1.65
_exptl_absorpt_coefficient_mu 0.094
_exptl_crystal_density_diffrn 1.2425
_exptl_crystal_F_000 396.2267
_refine_diff_density_max 0.3229
_refine_diff_density_min -0.1453
_refine_diff_density_rms 0.0358
_refine_ls_d_res_high 0.5905
_refine_ls_d_res_low 12.3249
_refine_ls_goodness_of_fit_ref 1.1842
_refine_ls_hydrogen_treatment refall
_refine_ls_matrix_type full
_refine_ls_number_constraints 0
_refine_ls_number_parameters 343
_refine_ls_number_reflns 5258
_refine_ls_number_restraints 1
_refine_ls_restrained_S_all 1.1842
_refine_ls_R_factor_all 0.0182
_refine_ls_R_factor_gt 0.0175
_refine_ls_shift/su_max 0.0005
_refine_ls_shift/su_mean 0.0000
_refine_ls_structure_factor_coef Fsqd
_refine_ls_weighting_details 'w=1/[\s^2^(Fo^2^)+(0.0234P)^2^+0.0097P] where P=(Fo^2^+2Fc^2^)/3'
_refine_ls_weighting_scheme calc
_refine_ls_wR_factor_gt 0.0415
_refine_ls_wR_factor_ref 0.0417
_reflns_Friedel_coverage 0.0
_reflns_limit_h_max 14
_reflns_limit_h_min -14
_reflns_limit_k_max 15
_reflns_limit_k_min 0
_reflns_limit_l_max 20
_reflns_limit_l_min 0
_reflns_number_gt 5176
_reflns_number_total 5258
_reflns_threshold_expression I>=2u(I)
_cod_data_source_file 35_TAAM_iso_max.cif
_cod_data_source_block 35_TAAM_iso_max
_cod_original_sg_symbol_Hall ' P 2yb'
_cod_database_code 2022082
_olex2_refinement_description
;
;
_olex2_submission_special_instructions 'No special instructions were received'

loop_
_space_group_symop_id
_space_group_symop_operation_xyz
1 x,y,z
2 -x,y+1/2,-z

loop_
_atom_site_label
_atom_site_type_symbol
_atom_site_fract_x
_atom_site_fract_y
_atom_site_fract_z
_atom_site_U_iso_or_equiv
_atom_site_adp_type
_atom_site_occupancy
_atom_site_refinement_flags_posn
O1 O 0.42040(4) 0.41621(4) 0.48571(3) 0.00977(5) Uani 1.000000 .
O2 O 0.50371(4) 0.03413(4) 0.76068(3) 0.01079(6) Uani 1.000000 .
O3 O 0.32869(4) 0.22435(4) 1.03298(3) 0.01086(6) Uani 1.000000 .
O4 O 0.46135(4) 0.05597(4) 1.13478(3) 0.00895(5) Uani 1.000000 .
O5 O -0.08134(4) -0.22413(4) 0.68017(3) 0.01102(6) Uani 1.000000 .
N1 N 0.40144(4) 0.25747(4) 0.29610(3) 0.00819(6) Uani 1.000000 .
N2 N 0.46611(4) 0.20694(4) 0.58598(3) 0.00757(6) Uani 1.000000 .
N3 N 0.52906(4) 0.22913(4) 0.87748(3) 0.00766(5) Uani 1.000000 .
C1 C 0.49713(5) 0.19914(5) 0.39203(3) 0.00765(6) Uani 1.000000 .
C2 C 0.45663(5) 0.28408(5) 0.49277(3) 0.00708(6) Uani 1.000000 .
C3 C 0.43684(5) 0.27495(5) 0.68943(3) 0.00692(6) Uani 1.000000 .
C4 C 0.49531(5) 0.16839(5) 0.77977(3) 0.00682(6) Uani 1.000000 .
C5 C 0.56876(5) 0.14006(5) 0.97426(3) 0.00782(6) Uani 1.000000 .
C6 C 0.44070(5) 0.14027(5) 1.05207(3) 0.00733(6) Uani 1.000000 .
C7 C 0.66565(5) 0.21793(6) 0.37413(4) 0.01182(7) Uani 1.000000 .
C8 C 0.71665(6) 0.19532(6) 1.03479(4) 0.01402(8) Uani 1.000000 .
C20 C 0.26483(5) 0.30851(5) 0.69794(3) 0.00822(6) Uani 1.000000 .
C21 C 0.16612(5) 0.17176(5) 0.69368(3) 0.00803(6) Uani 1.000000 .
C22 C 0.13992(5) 0.09583(5) 0.78986(3) 0.00925(6) Uani 1.000000 .
C23 C 0.05520(5) -0.03480(5) 0.78700(3) 0.00989(7) Uani 1.000000 .
C24 C -0.00400(5) -0.09209(5) 0.68672(3) 0.00897(6) Uani 1.000000 .
C25 C 0.01632(5) -0.01538(5) 0.59030(3) 0.01027(7) Uani 1.000000 .
C26 C 0.10146(5) 0.11546(5) 0.59429(3) 0.00955(7) Uani 1.000000 .
H1 H 0.4736(13) 0.0853(16) 0.4011(9) 0.025(3) Uiso 1.000000 .
H3a H 0.4959(12) 0.3775(13) 0.7001(8) 0.019(2) Uiso 1.000000 .
H5a H 0.5795(13) 0.0291(15) 0.9488(9) 0.027(3) Uiso 1.000000 .
H7a H 0.7347(14) 0.1741(15) 0.4411(10) 0.033(3) Uiso 1.000000 .
H7b H 0.6901(15) 0.3311(17) 0.3672(10) 0.036(3) Uiso 1.000000 .
H7c H 0.6951(13) 0.1590(15) 0.3028(10) 0.030(3) Uiso 1.000000 .
H8a H 0.7066(13) 0.3097(15) 1.0601(9) 0.030(3) Uiso 1.000000 .
H8b H 0.7461(14) 0.1301(16) 1.1069(11) 0.036(3) Uiso 1.000000 .
H8c H 0.8089(14) 0.1909(15) 0.9833(10) 0.034(3) Uiso 1.000000 .
H1a H 0.4113(15) 0.1838(16) 0.2326(11) 0.028(3) Uiso 1.000000 .
H1b H 0.2920(14) 0.2658(14) 0.3103(9) 0.018(2) Uiso 1.000000 .
H1c H 0.4359(17) 0.3592(18) 0.2736(11) 0.032(3) Uiso 1.000000 .
H2 H 0.4922(12) 0.1042(14) 0.5843(9) 0.020(2) Uiso 1.000000 .
H3 H 0.5201(12) 0.3334(14) 0.8848(8) 0.018(2) Uiso 1.000000 .
H5 H -0.0661(13) -0.2704(15) 0.7454(10) 0.023(3) Uiso 1.000000 .
H23 H 0.0373(13) -0.0954(15) 0.8588(9) 0.026(3) Uiso 1.000000 .
H22 H 0.1852(13) 0.1372(15) 0.8626(10) 0.030(3) Uiso 1.000000 .
H26 H 0.1167(13) 0.1693(14) 0.5178(9) 0.026(3) Uiso 1.000000 .
H25 H -0.0310(13) -0.0577(14) 0.5171(9) 0.026(3) Uiso 1.000000 .
H20a H 0.2601(14) 0.3680(14) 0.7710(10) 0.028(3) Uiso 1.000000 .
H20b H 0.2319(12) 0.3788(13) 0.6346(9) 0.019(2) Uiso 1.000000 .
O6 O 0.08417(4) 0.13889(4) 0.13274(3) 0.01211(6) Uani 1.000000 .
C31 C 0.08060(6) -0.01973(6) 0.13289(5) 0.01566(8) Uani 1.000000 .
C32 C 0.13329(7) -0.08299(7) 0.24395(5) 0.01849(9) Uani 1.000000 .
H6 H 0.1703(14) 0.1673(15) 0.0987(10) 0.027(3) Uiso 1.000000 .
H31a H -0.0370(16) -0.0528(16) 0.1100(11) 0.040(4) Uiso 1.000000 .
H31b H 0.1527(16) -0.0623(17) 0.0700(11) 0.041(4) Uiso 1.000000 .
H32a H 0.0657(15) -0.0420(16) 0.3056(11) 0.038(3) Uiso 1.000000 .
H32b H 0.2475(16) -0.0520(17) 0.2696(11) 0.042(4) Uiso 1.000000 .
H32c H 0.1292(16) -0.1994(19) 0.2443(11) 0.049(4) Uiso 1.000000 .

loop_
_atom_site_aniso_label
_atom_site_aniso_U_11
_atom_site_aniso_U_22
_atom_site_aniso_U_33
_atom_site_aniso_U_12
_atom_site_aniso_U_13
_atom_site_aniso_U_23
O1 0.01628(14) 0.00617(12) 0.00702(11) 0.00096(10) 0.00200(10) 0.00019(10)
O2 0.01864(15) 0.00560(13) 0.00791(11) 0.00179(11) -0.00027(10) -0.00048(10)
O3 0.01132(13) 0.01213(14) 0.00940(11) 0.00310(11) 0.00258(9) 0.00258(10)
O4 0.01280(13) 0.00787(13) 0.00639(10) 0.00057(10) 0.00212(9) 0.00138(9)
O5 0.01197(14) 0.00977(14) 0.01129(12) -0.00263(11) 0.00076(10) 0.00045(10)
N1 0.01077(14) 0.00763(15) 0.00610(11) 0.00008(11) 0.00015(10) 0.00015(10)
N2 0.01132(14) 0.00643(14) 0.00508(11) 0.00021(11) 0.00141(9) 0.00023(10)
N3 0.01143(14) 0.00646(13) 0.00510(11) -0.00007(11) 0.00066(9) 0.00017(10)
C1 0.01055(15) 0.00669(15) 0.00580(12) 0.00029(12) 0.00123(10) -0.00033(11)
C2 0.01013(14) 0.00599(15) 0.00522(12) -0.00016(11) 0.00116(10) 0.00008(11)
C3 0.00967(14) 0.00578(14) 0.00537(12) -0.00033(11) 0.00097(10) -0.00001(11)
C4 0.00965(14) 0.00543(15) 0.00542(12) 0.00010(11) 0.00092(10) -0.00008(10)
C5 0.01001(15) 0.00792(15) 0.00561(12) 0.00063(12) 0.00109(10) 0.00092(11)
C6 0.00978(14) 0.00657(15) 0.00570(12) 0.00006(12) 0.00094(10) 0.00053(11)
C7 0.01017(16) 0.01483(19) 0.01065(14) 0.00119(14) 0.00209(12) -0.00005(14)
C8 0.01065(16) 0.0203(2) 0.01080(15) -0.00294(15) -0.00106(12) 0.00414(14)
C20 0.00939(15) 0.00677(15) 0.00854(13) 0.00019(12) 0.00092(11) -0.00003(11)
C21 0.00945(15) 0.00749(16) 0.00716(13) -0.00073(12) 0.00067(11) 0.00060(11)
C22 0.01142(16) 0.00935(16) 0.00694(13) -0.00218(13) 0.00059(11) 0.00039(12)
C23 0.01194(16) 0.01007(17) 0.00763(14) -0.00249(13) 0.00056(11) 0.00093(12)
C24 0.00994(15) 0.00861(16) 0.00833(13) -0.00175(12) 0.00062(11) 0.00058(12)
C25 0.01259(16) 0.01045(18) 0.00760(13) -0.00271(13) -0.00035(12) 0.00056(12)
C26 0.01200(16) 0.00938(17) 0.00715(13) -0.00219(13) 0.00003(11) 0.00098(12)
O6 0.01176(13) 0.01162(14) 0.01319(13) 0.00103(11) 0.00255(10) -0.00279(11)
C31 0.01532(19) 0.0119(2) 0.0202(2) -0.00160(15) 0.00400(15) -0.00492(16)
C32 0.0155(2) 0.0128(2) 0.0276(2) -0.00092(16) 0.00366(17) 0.00334(18)

loop_
_atom_type_symbol
_atom_type_description
_atom_type_scat_dispersion_real
_atom_type_scat_dispersion_imag
_atom_type_scat_source
_atom_type_scat_dispersion_source
C C 0.00347 0.00161 'Clementi & Roetti, C., At. Data Nucl. Data Tables 1974, 14, (177-478); Clementi & Raimondi, J. Chem. Phys., 1963, 38, (2686-2689)' 'Henke, Gullikson and Davis, At. Data and Nucl. Data Tables, 1993, 54, 2'
H H 0.00000 0.00000 'Clementi & Roetti, C., At. Data Nucl. Data Tables 1974, 14, (177-478); Clementi & Raimondi, J. Chem. Phys., 1963, 38, (2686-2689)' 'Henke, Gullikson and Davis, At. Data and Nucl. Data Tables, 1993, 54, 2'
N N 0.00653 0.00323 'Clementi & Roetti, C., At. Data Nucl. Data Tables 1974, 14, (177-478); Clementi & Raimondi, J. Chem. Phys., 1963, 38, (2686-2689)' 'Henke, Gullikson and Davis, At. Data and Nucl. Data Tables, 1993, 54, 2'
O O 0.01158 0.00611 'Clementi & Roetti, C., At. Data Nucl. Data Tables 1974, 14, (177-478); Clementi & Raimondi, J. Chem. Phys., 1963, 38, (2686-2689)' 'Henke, Gullikson and Davis, At. Data and Nucl. Data Tables, 1993, 54, 2'

loop_
_geom_angle_atom_site_label_1
_geom_angle_atom_site_label_2
_geom_angle_atom_site_label_3
_geom_angle
_geom_angle_site_symmetry_1
_geom_angle_site_symmetry_3
_geom_angle_publ_flag
H5 O5 C24 108.1(8) . . ?
H1a N1 C1 107.2(7) . . ?
H1b N1 C1 112.4(6) . . ?
H1b N1 H1a 108.8(10) . . ?
H1c N1 C1 112.0(8) . . ?
H1c N1 H1a 109.3(11) . . ?
H1c N1 H1b 107.2(11) . . ?
C3 N2 C2 121.86(4) . . ?
H2 N2 C2 119.0(7) . . ?
H2 N2 C3 119.2(7) . . ?
C5 N3 C4 122.22(4) . . ?
H3 N3 C4 118.6(6) . . ?
H3 N3 C5 119.1(6) . . ?
C2 C1 N1 108.25(3) . . ?
C7 C1 N1 109.95(3) . . ?
C7 C1 C2 110.78(3) . . ?
H1 C1 N1 108.9(6) . . ?
H1 C1 C2 110.0(6) . . ?
H1 C1 C7 108.9(6) . . ?
N2 C2 O1 124.05(4) . . ?
C1 C2 O1 120.24(4) . . ?
C1 C2 N2 115.70(4) . . ?
C4 C3 N2 107.40(3) . . ?
C20 C3 N2 112.46(3) . . ?
C20 C3 C4 110.30(3) . . ?
H3a C3 N2 110.8(5) . . ?
H3a C3 C4 108.9(5) . . ?
H3a C3 C20 106.9(6) . . ?
N3 C4 O2 124.13(4) . . ?
C3 C4 O2 119.95(4) . . ?
C3 C4 N3 115.87(4) . . ?
C6 C5 N3 111.65(3) . . ?
C8 C5 N3 110.99(4) . . ?
C8 C5 C6 109.52(3) . . ?
H5a C5 N3 107.6(6) . . ?
H5a C5 C6 105.9(6) . . ?
H5a C5 C8 111.1(6) . . ?
O4 C6 O3 124.95(4) . . ?
C5 C6 O3 119.36(4) . . ?
C5 C6 O4 115.65(4) . . ?
H7a C7 C1 110.5(6) . . ?
H7b C7 C1 109.2(7) . . ?
H7b C7 H7a 108.5(10) . . ?
H7c C7 C1 111.3(6) . . ?
H7c C7 H7a 106.8(9) . . ?
H7c C7 H7b 110.5(10) . . ?
H8a C8 C5 111.3(6) . . ?
H8b C8 C5 111.3(7) . . ?
H8b C8 H8a 107.6(9) . . ?
H8c C8 C5 110.8(7) . . ?
H8c C8 H8a 106.8(9) . . ?
H8c C8 H8b 108.8(9) . . ?
C21 C20 C3 113.60(4) . . ?
H20a C20 C3 105.2(7) . . ?
H20a C20 C21 112.6(7) . . ?
H20b C20 C3 106.7(6) . . ?
H20b C20 C21 110.5(6) . . ?
H20b C20 H20a 107.8(9) . . ?
C22 C21 C20 120.21(4) . . ?
C26 C21 C20 121.29(4) . . ?
C26 C21 C22 118.49(4) . . ?
C23 C22 C21 121.01(4) . . ?
H22 C22 C21 118.9(7) . . ?
H22 C22 C23 120.1(7) . . ?
C24 C23 C22 119.69(4) . . ?
H23 C23 C22 121.9(6) . . ?
H23 C23 C24 118.3(7) . . ?
C23 C24 O5 121.38(4) . . ?
C25 C24 O5 118.46(4) . . ?
C25 C24 C23 120.16(4) . . ?
C26 C25 C24 119.53(4) . . ?
H25 C25 C24 119.1(6) . . ?
H25 C25 C26 121.3(6) . . ?
C25 C26 C21 121.06(4) . . ?
H26 C26 C21 121.9(6) . . ?
H26 C26 C25 117.0(6) . . ?
H6 O6 C31 107.1(8) . . ?
C32 C31 O6 111.80(4) . . ?
H31a C31 O6 107.0(8) . . ?
H31a C31 C32 110.2(7) . . ?
H31b C31 O6 109.4(8) . . ?
H31b C31 C32 110.4(7) . . ?
H31b C31 H31a 108.0(10) . . ?
H32a C32 C31 111.2(7) . . ?
H32b C32 C31 112.4(7) . . ?
H32b C32 H32a 105.4(10) . . ?
H32c C32 C31 111.8(8) . . ?
H32c C32 H32a 108.8(11) . . ?
H32c C32 H32b 107.0(11) . . ?

loop_
_geom_bond_atom_site_label_1
_geom_bond_atom_site_label_2
_geom_bond_distance
_geom_bond_site_symmetry_2
_geom_bond_publ_flag
O1 C2 1.2401(6) . ?
O2 C4 1.2420(6) . ?
O3 C6 1.2569(6) . ?
O4 C6 1.2776(6) . ?
O5 C24 1.3769(6) . ?
O5 H5 0.909(13) . ?
N1 C1 1.4976(7) . ?
N1 H1a 1.040(14) . ?
N1 H1b 1.000(12) . ?
N1 H1c 1.016(16) . ?
N2 C2 1.3445(6) . ?
N2 C3 1.4613(6) . ?
N2 H2 0.960(13) . ?
N3 C4 1.3393(6) . ?
N3 C5 1.4626(6) . ?
N3 H3 0.953(12) . ?
C1 C2 1.5305(6) . ?
C1 C7 1.5336(7) . ?
C1 H1 1.060(14) . ?
C3 C4 1.5345(7) . ?
C3 C20 1.5631(7) . ?
C3 H3a 1.069(12) . ?
C5 C6 1.5434(7) . ?
C5 C8 1.5382(8) . ?
C5 H5a 1.059(14) . ?
C7 H7a 1.065(13) . ?
C7 H7b 1.053(15) . ?
C7 H7c 1.080(12) . ?
C8 H8a 1.087(14) . ?
C8 H8b 1.084(14) . ?
C8 H8c 1.075(12) . ?
C20 C21 1.5139(7) . ?
C20 H20a 1.056(13) . ?
C20 H20b 1.033(11) . ?
C21 C22 1.4087(7) . ?
C21 C26 1.4090(7) . ?
C22 C23 1.3994(7) . ?
C22 H22 1.026(13) . ?
C23 C24 1.4063(7) . ?
C23 H23 1.066(12) . ?
C24 C25 1.4036(7) . ?
C25 C26 1.4029(7) . ?
C25 H25 1.040(12) . ?
C26 H26 1.082(12) . ?
O6 C31 1.4370(8) . ?
O6 H6 0.935(13) . ?
C31 C32 1.5261(9) . ?
C31 H31a 1.097(14) . ?
C31 H31b 1.113(15) . ?
C32 H32a 1.071(14) . ?
C32 H32b 1.072(15) . ?
C32 H32c 1.055(17) . ?
